data_1555530
loop_
_publ_author_name
'Hsieh, Ya-Chu'
'Wu, Tsun-Cheng'
'Li, Jen-Yi'
'Chen, Yi-Ting'
'Kuo, Ming-Yu'
'Chou, Pi-Tai'
'Wu, Yao-Ting'

_publ_section_title
;
 Dinaphthozethrene and Diindenozethrene: Synthesis, Structural Analysis,
 and Properties.
;
_journal_issue 8
_journal_name_full 'Organic letters'
_journal_page_first 1868
_journal_page_last 1871
_journal_paper_doi 10.1021/acs.orglett.6b00637
_journal_volume 18
_journal_year 2016
_chemical_formula_sum 'C38 H22'
_chemical_formula_weight 478.55
_space_group_crystal_system monoclinic
_space_group_IT_number 14
_space_group_name_Hall '-P 2yn'
_space_group_name_H-M_alt 'P 1 21/n 1'
_atom_sites_solution_hydrogens geom
_audit_creation_method SHELXL-2014/6
_cell_angle_alpha 90
_cell_angle_beta 94.296(3)
_cell_angle_gamma 90
_cell_formula_units_Z 4
_cell_length_a 17.4392(6)
_cell_length_b 7.3355(2)
_cell_length_c 17.5242(6)
_cell_measurement_reflns_used 3166
_cell_measurement_temperature 100(2)
_cell_measurement_theta_max 66.5699
_cell_measurement_theta_min 3.4486
_cell_volume 2235.49(12)
_computing_cell_refinement 'SAINT V8.34A (Bruker AXS Inc., 2013)'
_computing_data_collection 'APEX2 (Bruker AXS, 2010)'
_computing_data_reduction 'SAINT V8.34A (Bruker AXS Inc., 2013)'
_computing_molecular_graphics 'SHELXTL (Sheldrick, 2008)'
_computing_publication_material SHELXTL
_computing_structure_refinement 'SHELXL-2014/6 (Sheldrick, 2014)'
_diffrn_ambient_temperature 100(2)
_diffrn_detector_area_resol_mean 8.3333
_diffrn_measured_fraction_theta_full 0.973
_diffrn_measured_fraction_theta_max 0.994
_diffrn_measurement_device_type 'Bruker APEX-II CCD'
_diffrn_measurement_method '\f and \w scans'
_diffrn_radiation_type CuK\a
_diffrn_radiation_wavelength 1.54178
_diffrn_reflns_av_R_equivalents 0.0335
_diffrn_reflns_av_unetI/netI 0.0293
_diffrn_reflns_Laue_measured_fraction_full 0.973
_diffrn_reflns_Laue_measured_fraction_max 0.994
_diffrn_reflns_limit_h_max 20
_diffrn_reflns_limit_h_min -20
_diffrn_reflns_limit_k_max 7
_diffrn_reflns_limit_k_min -8
_diffrn_reflns_limit_l_max 20
_diffrn_reflns_limit_l_min -20
_diffrn_reflns_number 15064
_diffrn_reflns_point_group_measured_fraction_full 0.973
_diffrn_reflns_point_group_measured_fraction_max 0.994
_diffrn_reflns_theta_full 67.679
_diffrn_reflns_theta_max 66.598
_diffrn_reflns_theta_min 3.448
_exptl_absorpt_coefficient_mu 0.614
_exptl_absorpt_correction_T_max 0.9492
_exptl_absorpt_correction_T_min 0.8348
_exptl_absorpt_correction_type multi-scan
_exptl_absorpt_process_details 'SADABS V2014/4 (Bruker AXS Inc.)'
_exptl_crystal_colour Red
_exptl_crystal_density_diffrn 1.422
_exptl_crystal_density_meas ?
_exptl_crystal_density_method 'not measured'
_exptl_crystal_description Blade
_exptl_crystal_F_000 1000
_exptl_crystal_size_max 0.08
_exptl_crystal_size_mid 0.04
_exptl_crystal_size_min 0.01
_refine_diff_density_max 0.692
_refine_diff_density_min -0.211
_refine_diff_density_rms 0.048
_refine_ls_extinction_method none
_refine_ls_goodness_of_fit_ref 1.018
_refine_ls_hydrogen_treatment constr
_refine_ls_matrix_type full
_refine_ls_number_parameters 345
_refine_ls_number_reflns 3940
_refine_ls_number_restraints 0
_refine_ls_restrained_S_all 1.018
_refine_ls_R_factor_all 0.0600
_refine_ls_R_factor_gt 0.0454
_refine_ls_shift/su_max 0.000
_refine_ls_shift/su_mean 0.000
_refine_ls_structure_factor_coef Fsqd
_refine_ls_weighting_details 'w=1/[\s^2^(Fo^2^)+(0.0843P)^2^+0.3764P] where P=(Fo^2^+2Fc^2^)/3'
_refine_ls_weighting_scheme calc
_refine_ls_wR_factor_gt 0.1209
_refine_ls_wR_factor_ref 0.1321
_reflns_Friedel_coverage 0.000
_reflns_number_gt 3088
_reflns_number_total 3940
_reflns_threshold_expression 'I > 2\s(I)'
_cod_data_source_file ol6b00637_si_002.cif
_cod_data_source_block cu_150405LT_0m_a
_cod_depositor_comments
;
The following automatic conversions were performed:

data item '_exptl_crystal_density_meas' value 'not measured' was
changed to '?' -- the value is perceived as not measured.

Automatic conversion script
Id: cif_fix_values 6909 2019-04-08 15:41:33Z antanas 
;
_cod_original_sg_symbol_H-M 'P 21/n'
_cod_database_code 1555530
_shelx_space_group_comment
;
The symmetry employed for this shelxl refinement is uniquely defined
by the following loop, which should always be used as a source of
symmetry information in preference to the above space-group names.
They are only intended as comments.
;
_shelxl_version_number 2014/6

loop_
_space_group_symop_operation_xyz
'x, y, z'
'-x+1/2, y+1/2, -z+1/2'
'-x, -y, -z'
'x-1/2, -y-1/2, z-1/2'

loop_
_atom_site_label
_atom_site_type_symbol
_atom_site_fract_x
_atom_site_fract_y
_atom_site_fract_z
_atom_site_U_iso_or_equiv
_atom_site_adp_type
_atom_site_occupancy
_atom_site_site_symmetry_order
_atom_site_calc_flag
_atom_site_refinement_flags_posn
_atom_site_refinement_flags_adp
C1 C 0.71637(11) 0.1907(2) -0.10213(10) 0.0314(4) Uani 1 1 d . .
H1A H 0.7173 0.0580 -0.1084 0.047 Uiso 1 1 calc R U
H1B H 0.7574 0.2455 -0.1297 0.047 Uiso 1 1 calc R U
H1C H 0.6665 0.2381 -0.1227 0.047 Uiso 1 1 calc R U
C2 C 0.72843(10) 0.2375(2) -0.01849(9) 0.0261(4) Uani 1 1 d . .
C3 C 0.66845(10) 0.2922(2) 0.02275(9) 0.0248(4) Uani 1 1 d . .
H3 H 0.6189 0.3061 -0.0030 0.030 Uiso 1 1 calc R U
C4 C 0.67797(9) 0.3283(2) 0.10219(9) 0.0223(4) Uani 1 1 d . .
C5 C 0.61316(9) 0.3702(2) 0.14557(9) 0.0212(3) Uani 1 1 d . .
C6 C 0.53914(10) 0.4137(2) 0.10959(9) 0.0245(4) Uani 1 1 d . .
H6 H 0.5323 0.4175 0.0553 0.029 Uiso 1 1 calc R U
C7 C 0.47855(9) 0.4497(2) 0.15132(10) 0.0246(4) Uani 1 1 d . .
H7 H 0.4306 0.4833 0.1258 0.030 Uiso 1 1 calc R U
C8 C 0.48532(9) 0.4380(2) 0.23252(9) 0.0232(4) Uani 1 1 d . .
C9 C 0.42278(9) 0.4768(2) 0.27618(10) 0.0259(4) Uani 1 1 d . .
H9 H 0.3741 0.5071 0.2514 0.031 Uiso 1 1 calc R U
C10 C 0.43223(9) 0.4708(2) 0.35466(10) 0.0270(4) Uani 1 1 d . .
H10 H 0.3908 0.5042 0.3840 0.032 Uiso 1 1 calc R U
C11 C 0.50210(9) 0.4162(2) 0.39175(9) 0.0247(4) Uani 1 1 d . .
H11 H 0.5071 0.4120 0.4461 0.030 Uiso 1 1 calc R U
C12 C 0.56483(9) 0.3675(2) 0.35083(9) 0.0207(3) Uani 1 1 d . .
C13 C 0.63895(9) 0.3083(2) 0.38764(9) 0.0202(3) Uani 1 1 d . .
C14 C 0.64753(9) 0.2377(2) 0.46498(9) 0.0209(3) Uani 1 1 d . .
C15 C 0.58580(9) 0.1598(2) 0.50238(9) 0.0243(4) Uani 1 1 d . .
H15 H 0.5365 0.1513 0.4755 0.029 Uiso 1 1 calc R U
C16 C 0.59530(10) 0.0965(2) 0.57606(9) 0.0258(4) Uani 1 1 d . .
H16 H 0.5528 0.0445 0.5991 0.031 Uiso 1 1 calc R U
C17 C 0.66727(10) 0.1075(2) 0.61823(9) 0.0248(4) Uani 1 1 d . .
C18 C 0.67554(10) 0.0477(3) 0.70101(9) 0.0316(4) Uani 1 1 d . .
H18A H 0.7301 0.0476 0.7192 0.047 Uiso 1 1 calc R U
H18B H 0.6545 -0.0754 0.7054 0.047 Uiso 1 1 calc R U
H18C H 0.6474 0.1322 0.7320 0.047 Uiso 1 1 calc R U
C19 C 0.72843(9) 0.1716(2) 0.58148(9) 0.0232(4) Uani 1 1 d . .
H19 H 0.7775 0.1755 0.6088 0.028 Uiso 1 1 calc R U
C20 C 0.72167(9) 0.2322(2) 0.50463(9) 0.0216(3) Uani 1 1 d . .
C21 C 0.78822(9) 0.2817(2) 0.46495(9) 0.0210(3) Uani 1 1 d . .
C22 C 0.86291(9) 0.2954(2) 0.50334(9) 0.0239(4) Uani 1 1 d . .
H22 H 0.8693 0.2733 0.5569 0.029 Uiso 1 1 calc R U
C23 C 0.92508(9) 0.3394(2) 0.46497(10) 0.0245(4) Uani 1 1 d . .
H23 H 0.9740 0.3499 0.4923 0.029 Uiso 1 1 calc R U
C24 C 0.91853(9) 0.3701(2) 0.38489(9) 0.0226(3) Uani 1 1 d . .
C25 C 0.98226(9) 0.4232(2) 0.34533(10) 0.0258(4) Uani 1 1 d . .
H25 H 1.0315 0.4346 0.3720 0.031 Uiso 1 1 calc R U
C26 C 0.97338(9) 0.4585(2) 0.26855(10) 0.0254(4) Uani 1 1 d . .
H26 H 1.0160 0.5006 0.2428 0.030 Uiso 1 1 calc R U
C27 C 0.90235(9) 0.4332(2) 0.22757(9) 0.0230(3) Uani 1 1 d . .
H27 H 0.8977 0.4579 0.1742 0.028 Uiso 1 1 calc R U
C28 C 0.83789(9) 0.3725(2) 0.26331(9) 0.0209(3) Uani 1 1 d . .
C29 C 0.76259(9) 0.3448(2) 0.22238(9) 0.0206(3) Uani 1 1 d . .
C30 C 0.75246(9) 0.3131(2) 0.14083(9) 0.0216(3) Uani 1 1 d . .
C31 C 0.81293(10) 0.2515(2) 0.09728(9) 0.0237(4) Uani 1 1 d . .
H31 H 0.8627 0.2344 0.1221 0.028 Uiso 1 1 calc R U
C32 C 0.80137(10) 0.2162(2) 0.02070(9) 0.0266(4) Uani 1 1 d . .
H32 H 0.8433 0.1765 -0.0066 0.032 Uiso 1 1 calc R U
C33 C 0.55766(9) 0.3894(2) 0.26985(9) 0.0205(3) Uani 1 1 d . .
C34 C 0.62242(9) 0.3646(2) 0.22547(9) 0.0198(3) Uani 1 1 d . .
C35 C 0.69763(9) 0.3472(2) 0.26452(9) 0.0198(3) Uani 1 1 d . .
C36 C 0.70431(9) 0.3244(2) 0.34651(9) 0.0191(3) Uani 1 1 d . .
C37 C 0.77946(9) 0.3126(2) 0.38588(9) 0.0202(3) Uani 1 1 d . .
C38 C 0.84524(9) 0.3500(2) 0.34404(9) 0.0207(3) Uani 1 1 d . .

loop_
_atom_site_aniso_label
_atom_site_aniso_U_11
_atom_site_aniso_U_22
_atom_site_aniso_U_33
_atom_site_aniso_U_23
_atom_site_aniso_U_13
_atom_site_aniso_U_12
C1 0.0418(10) 0.0287(9) 0.0244(9) -0.0006(7) 0.0067(7) -0.0026(8)
C2 0.0375(10) 0.0177(8) 0.0237(9) 0.0021(6) 0.0067(7) -0.0032(7)
C3 0.0310(9) 0.0204(8) 0.0231(8) 0.0020(6) 0.0018(7) -0.0023(6)
C4 0.0284(9) 0.0154(7) 0.0233(8) 0.0022(6) 0.0031(7) -0.0027(6)
C5 0.0252(8) 0.0154(7) 0.0231(8) 0.0005(6) 0.0020(6) -0.0028(6)
C6 0.0313(9) 0.0191(8) 0.0227(8) 0.0012(6) -0.0008(7) -0.0018(6)
C7 0.0243(8) 0.0203(8) 0.0284(8) 0.0010(6) -0.0032(6) 0.0003(6)
C8 0.0241(8) 0.0169(7) 0.0282(9) -0.0017(6) -0.0008(6) -0.0014(6)
C9 0.0205(8) 0.0238(8) 0.0332(9) -0.0007(7) 0.0000(7) 0.0002(6)
C10 0.0230(8) 0.0274(9) 0.0312(9) -0.0028(7) 0.0067(7) 0.0021(7)
C11 0.0251(8) 0.0270(8) 0.0223(8) -0.0033(7) 0.0026(6) 0.0001(7)
C12 0.0211(8) 0.0174(7) 0.0238(8) -0.0028(6) 0.0027(6) -0.0029(6)
C13 0.0226(8) 0.0161(7) 0.0220(8) -0.0044(6) 0.0019(6) -0.0023(6)
C14 0.0235(8) 0.0189(7) 0.0205(8) -0.0037(6) 0.0029(6) -0.0003(6)
C15 0.0229(8) 0.0257(8) 0.0243(8) -0.0042(6) 0.0019(6) -0.0020(6)
C16 0.0273(9) 0.0288(9) 0.0221(8) -0.0024(7) 0.0068(6) -0.0033(7)
C17 0.0292(9) 0.0243(8) 0.0214(8) -0.0021(6) 0.0042(6) 0.0014(7)
C18 0.0297(9) 0.0417(10) 0.0237(9) 0.0022(7) 0.0041(7) 0.0017(8)
C19 0.0230(8) 0.0227(8) 0.0238(8) -0.0031(6) 0.0009(6) 0.0014(6)
C20 0.0244(8) 0.0167(7) 0.0238(8) -0.0034(6) 0.0025(6) 0.0001(6)
C21 0.0218(8) 0.0164(7) 0.0246(8) -0.0015(6) 0.0017(6) 0.0011(6)
C22 0.0248(8) 0.0213(8) 0.0254(8) 0.0009(6) 0.0004(6) 0.0003(6)
C23 0.0212(8) 0.0216(8) 0.0301(9) -0.0007(7) -0.0016(6) 0.0010(6)
C24 0.0215(8) 0.0173(7) 0.0291(8) -0.0003(6) 0.0023(6) 0.0019(6)
C25 0.0192(8) 0.0220(8) 0.0362(9) 0.0002(7) 0.0030(7) 0.0007(6)
C26 0.0222(8) 0.0194(8) 0.0354(9) 0.0021(7) 0.0076(7) 0.0016(6)
C27 0.0249(8) 0.0173(7) 0.0273(8) 0.0012(6) 0.0057(6) 0.0016(6)
C28 0.0231(8) 0.0137(7) 0.0263(8) -0.0009(6) 0.0044(6) 0.0016(6)
C29 0.0237(8) 0.0135(7) 0.0246(8) 0.0013(6) 0.0032(6) -0.0005(6)
C30 0.0269(9) 0.0145(7) 0.0238(8) 0.0019(6) 0.0053(7) -0.0018(6)
C31 0.0283(8) 0.0173(7) 0.0264(8) 0.0018(6) 0.0070(7) -0.0010(6)
C32 0.0333(9) 0.0206(8) 0.0273(9) 0.0007(6) 0.0113(7) -0.0002(7)
C33 0.0222(8) 0.0144(7) 0.0249(8) -0.0018(6) 0.0015(6) -0.0017(6)
C34 0.0233(8) 0.0134(7) 0.0229(8) -0.0005(6) 0.0018(6) -0.0020(6)
C35 0.0223(8) 0.0143(7) 0.0228(8) -0.0010(6) 0.0021(6) -0.0004(6)
C36 0.0223(8) 0.0134(7) 0.0215(8) -0.0025(6) 0.0017(6) -0.0011(6)
C37 0.0226(8) 0.0140(7) 0.0240(8) -0.0027(6) 0.0027(6) 0.0005(6)
C38 0.0224(8) 0.0132(7) 0.0268(8) -0.0001(6) 0.0030(6) 0.0013(6)

loop_
_atom_type_symbol
_atom_type_description
_atom_type_scat_dispersion_real
_atom_type_scat_dispersion_imag
_atom_type_scat_source
C C 0.0181 0.0091 'International Tables Vol C Tables 4.2.6.8 and 6.1.1.4'
H H 0.0000 0.0000 'International Tables Vol C Tables 4.2.6.8 and 6.1.1.4'

loop_
_geom_angle_atom_site_label_1
_geom_angle_atom_site_label_2
_geom_angle_atom_site_label_3
_geom_angle
C2 C1 H1A 109.5
C2 C1 H1B 109.5
H1A C1 H1B 109.5
C2 C1 H1C 109.5
H1A C1 H1C 109.5
H1B C1 H1C 109.5
C3 C2 C32 118.10(15)
C3 C2 C1 121.48(16)
C32 C2 C1 120.32(15)
C2 C3 C4 122.27(16)
C2 C3 H3 118.9
C4 C3 H3 118.9
C3 C4 C30 119.28(15)
C3 C4 C5 121.32(15)
C30 C4 C5 119.30(14)
C34 C5 C6 118.75(15)
C34 C5 C4 119.05(15)
C6 C5 C4 122.19(15)
C7 C6 C5 121.35(15)
C7 C6 H6 119.3
C5 C6 H6 119.3
C6 C7 C8 121.25(15)
C6 C7 H7 119.4
C8 C7 H7 119.4
C9 C8 C7 121.49(15)
C9 C8 C33 119.82(15)
C7 C8 C33 118.67(15)
C10 C9 C8 119.87(15)
C10 C9 H9 120.1
C8 C9 H9 120.1
C9 C10 C11 120.69(15)
C9 C10 H10 119.7
C11 C10 H10 119.7
C10 C11 C12 121.58(15)
C10 C11 H11 119.2
C12 C11 H11 119.2
C11 C12 C33 117.92(14)
C11 C12 C13 123.21(14)
C33 C12 C13 118.71(14)
C36 C13 C14 118.79(14)
C36 C13 C12 118.28(14)
C14 C13 C12 122.92(14)
C15 C14 C20 117.11(14)
C15 C14 C13 123.13(15)
C20 C14 C13 119.60(14)
C16 C15 C14 121.88(15)
C16 C15 H15 119.1
C14 C15 H15 119.1
C15 C16 C17 120.96(15)
C15 C16 H16 119.5
C17 C16 H16 119.5
C19 C17 C16 117.84(15)
C19 C17 C18 121.93(15)
C16 C17 C18 120.22(15)
C17 C18 H18A 109.5
C17 C18 H18B 109.5
H18A C18 H18B 109.5
C17 C18 H18C 109.5
H18A C18 H18C 109.5
H18B C18 H18C 109.5
C17 C19 C20 122.89(15)
C17 C19 H19 118.6
C20 C19 H19 118.6
C19 C20 C14 118.82(14)
C19 C20 C21 121.67(15)
C14 C20 C21 119.47(14)
C37 C21 C22 118.92(14)
C37 C21 C20 119.03(15)
C22 C21 C20 122.03(15)
C23 C22 C21 121.29(15)
C23 C22 H22 119.4
C21 C22 H22 119.4
C22 C23 C24 121.36(15)
C22 C23 H23 119.3
C24 C23 H23 119.3
C25 C24 C23 121.56(15)
C25 C24 C38 119.51(15)
C23 C24 C38 118.92(15)
C26 C25 C24 120.09(15)
C26 C25 H25 120.0
C24 C25 H25 120.0
C25 C26 C27 120.77(15)
C25 C26 H26 119.6
C27 C26 H26 119.6
C26 C27 C28 121.53(15)
C26 C27 H27 119.2
C28 C27 H27 119.2
C27 C28 C38 117.84(15)
C27 C28 C29 123.11(15)
C38 C28 C29 118.89(14)
C35 C29 C30 118.71(15)
C35 C29 C28 118.19(14)
C30 C29 C28 123.09(14)
C31 C30 C4 117.18(14)
C31 C30 C29 122.77(15)
C4 C30 C29 119.82(14)
C32 C31 C30 121.79(16)
C32 C31 H31 119.1
C30 C31 H31 119.1
C31 C32 C2 121.28(15)
C31 C32 H32 119.4
C2 C32 H32 119.4
C8 C33 C12 119.69(14)
C8 C33 C34 119.41(14)
C12 C33 C34 120.90(14)
C5 C34 C33 120.29(14)
C5 C34 C35 120.78(14)
C33 C34 C35 118.78(14)
C29 C35 C34 119.71(15)
C29 C35 C36 121.10(14)
C34 C35 C36 119.14(14)
C13 C36 C37 119.77(14)
C13 C36 C35 121.00(14)
C37 C36 C35 119.20(14)
C21 C37 C38 120.32(15)
C21 C37 C36 120.82(14)
C38 C37 C36 118.61(14)
C28 C38 C24 119.93(14)
C28 C38 C37 121.04(14)
C24 C38 C37 119.00(15)

loop_
_geom_bond_atom_site_label_1
_geom_bond_atom_site_label_2
_geom_bond_distance
C1 C2 1.505(2)
C1 H1A 0.9800
C1 H1B 0.9800
C1 H1C 0.9800
C2 C3 1.375(2)
C2 C32 1.408(2)
C3 C4 1.415(2)
C3 H3 0.9500
C4 C30 1.423(2)
C4 C5 1.442(2)
C5 C34 1.398(2)
C5 C6 1.430(2)
C6 C7 1.355(2)
C6 H6 0.9500
C7 C8 1.422(2)
C7 H7 0.9500
C8 C9 1.408(2)
C8 C33 1.422(2)
C9 C10 1.374(2)
C9 H9 0.9500
C10 C11 1.396(2)
C10 H10 0.9500
C11 C12 1.399(2)
C11 H11 0.9500
C12 C33 1.424(2)
C12 C13 1.467(2)
C13 C36 1.399(2)
C13 C14 1.448(2)
C14 C15 1.422(2)
C14 C20 1.422(2)
C15 C16 1.371(2)
C15 H15 0.9500
C16 C17 1.410(2)
C16 H16 0.9500
C17 C19 1.370(2)
C17 C18 1.512(2)
C18 H18A 0.9800
C18 H18B 0.9800
C18 H18C 0.9800
C19 C20 1.415(2)
C19 H19 0.9500
C20 C21 1.443(2)
C21 C37 1.401(2)
C21 C22 1.424(2)
C22 C23 1.357(2)
C22 H22 0.9500
C23 C24 1.417(2)
C23 H23 0.9500
C24 C25 1.408(2)
C24 C38 1.425(2)
C25 C26 1.367(2)
C25 H25 0.9500
C26 C27 1.397(2)
C26 H26 0.9500
C27 C28 1.400(2)
C27 H27 0.9500
C28 C38 1.421(2)
C28 C29 1.463(2)
C29 C35 1.398(2)
C29 C30 1.446(2)
C30 C31 1.421(2)
C31 C32 1.367(2)
C31 H31 0.9500
C32 H32 0.9500
C33 C34 1.430(2)
C34 C35 1.439(2)
C35 C36 1.442(2)
C36 C37 1.437(2)
C37 C38 1.433(2)
